data_2210452
loop_
_publ_author_name
'He, Hong-Shan'

_publ_section_title Benzoato[hydridotris(3,5-methylphenylpyrazolyl)borato-\k^3^<i>N</i>,<i>N</i>',<i>N</i>'']zinc(II)
_journal_coeditor_code YM2007
_journal_issue 9
_journal_name_full 'Acta Crystallographica Section E'
_journal_page_first m2047
_journal_page_last m2049
_journal_paper_doi 10.1107/S1600536806029266
_journal_volume 62
_journal_year 2006
_chemical_formula_iupac '[Zn (C7 H5 O2) (C30 H28 B N6)]'
_chemical_formula_moiety 'C31 H27 N6 B Zn O C6 H5'
_chemical_formula_sum 'C37 H33 B N6 O2 Zn'
_chemical_formula_weight 669.87
_chemical_name_systematic
;
Benzoato[hydridotris(3,5-methylphenylpyrazolyl)borato-\k^3^N,N',N'']zinc(II)
;
_space_group_IT_number 14
_symmetry_cell_setting monoclinic
_symmetry_space_group_name_Hall '-P 2ybc'
_symmetry_space_group_name_H-M 'P 1 21/c 1'
_atom_sites_solution_hydrogens geom
_atom_sites_solution_primary direct
_atom_sites_solution_secondary difmap
_cell_angle_alpha 90.00
_cell_angle_beta 100.09(3)
_cell_angle_gamma 90.00
_cell_formula_units_Z 4
_cell_length_a 10.147(2)
_cell_length_b 23.561(5)
_cell_length_c 13.776(3)
_cell_measurement_reflns_used 19653
_cell_measurement_temperature 571(2)
_cell_measurement_theta_max 27.8
_cell_measurement_theta_min 1.7
_cell_volume 3242.5(12)
_computing_cell_refinement 'SAINT-Plus (Bruker, 1998)'
_computing_data_collection 'SMART (Bruker, 1998)'
_computing_data_reduction SAINT-Plus
_computing_molecular_graphics 'ORTEP-3 for Windows (Farrugia, 1997)'
_computing_publication_material 'WinGX (Farrugia, 1999)'
_computing_structure_refinement 'SHELXL97 (Sheldrick, 1997)'
_computing_structure_solution 'SHELXS97 (Sheldrick, 1997)'
_diffrn_ambient_temperature 571(2)
_diffrn_detector_area_resol_mean 83.66
_diffrn_measured_fraction_theta_full 0.99
_diffrn_measured_fraction_theta_max 0.99
_diffrn_measurement_device_type 'Bruker 1K CCD'
_diffrn_measurement_method '\f and \w'
_diffrn_radiation_monochromator graphite
_diffrn_radiation_source 'fine-focus sealed tube'
_diffrn_radiation_type MoK\a
_diffrn_radiation_wavelength 0.71073
_diffrn_reflns_av_R_equivalents 0.1096
_diffrn_reflns_av_sigmaI/netI 0.0791
_diffrn_reflns_limit_h_max 12
_diffrn_reflns_limit_h_min -12
_diffrn_reflns_limit_k_max 30
_diffrn_reflns_limit_k_min -30
_diffrn_reflns_limit_l_max 17
_diffrn_reflns_limit_l_min -17
_diffrn_reflns_number 69871
_diffrn_reflns_theta_full 27.0
_diffrn_reflns_theta_max 27.0
_diffrn_reflns_theta_min 1.7
_diffrn_standards_decay_% <0.1
_exptl_absorpt_coefficient_mu 0.801
_exptl_absorpt_correction_T_max 0.856
_exptl_absorpt_correction_T_min 0.856
_exptl_absorpt_correction_type multi-scan
_exptl_absorpt_process_details '(SADABS; Sheldrick, 1996)'
_exptl_crystal_colour green
_exptl_crystal_density_diffrn 1.372
_exptl_crystal_density_method 'not measured'
_exptl_crystal_description Prism
_exptl_crystal_F_000 1392
_exptl_crystal_size_max 0.20
_exptl_crystal_size_mid 0.20
_exptl_crystal_size_min 0.20
_refine_diff_density_max 0.22
_refine_diff_density_min -0.42
_refine_ls_extinction_coef 0.0020(2)
_refine_ls_extinction_expression Fc^*^=kFc[1+0.001xFc^2^\l^3^/sin(2\q)]^-1/4^
_refine_ls_extinction_method SHELXL97
_refine_ls_goodness_of_fit_ref 1.00
_refine_ls_hydrogen_treatment mixed
_refine_ls_matrix_type full
_refine_ls_number_parameters 432
_refine_ls_number_reflns 7014
_refine_ls_number_restraints 0
_refine_ls_restrained_S_all 1.00
_refine_ls_R_factor_all 0.121
_refine_ls_R_factor_gt 0.041
_refine_ls_shift/su_max 0.000
_refine_ls_shift/su_mean 0.000
_refine_ls_structure_factor_coef Fsqd
_refine_ls_weighting_details 'calc w=1/[\s^2^(Fo^2^)+(0.0308P)^2^+2.4383P] where P=(Fo^2^+2Fc^2^)/3'
_refine_ls_weighting_scheme calc
_refine_ls_wR_factor_gt 0.076
_refine_ls_wR_factor_ref 0.104
_reflns_number_gt 3841
_reflns_number_total 7014
_reflns_threshold_expression I>2\s(I)
_cod_data_source_file ym2007.cif
_cod_data_source_block I
_cod_depositor_comments
;
The following automatic conversions were performed:
'_symmetry_cell_setting' value 'Monoclinic' changed to 'monoclinic'
according to '/home/saulius/struct/CIF-dictionaries/cif_core.dic'
dictionary named 'cif_core.dic' version 2.4.1 from 2010-06-29.

Automatic conversion script
Id: cif_fix_enum 1527 2010-12-29 10:47:43Z saulius 

The following automatic conversions were performed:

'_symmetry_cell_setting' value 'Monoclinic' changed to 'monoclinic'
according to /home/saulius/struct/CIF-dictionaries/cif_core.dic
dictionary named 'cif_core.dic' version 2.4.1 from 2010-06-29.

Automatic conversion script
Id: cif_fix_values 1715 2011-07-08 13:25:40Z adriana 
;
_cod_original_cell_volume 3242.4(11)
_cod_original_sg_symbol_H-M 'P 21/c'
_cod_database_code 2210452
_cod_database_fobs_code 2210452

loop_
_symmetry_equiv_pos_as_xyz
'x, y, z'
'-x, y+1/2, -z+1/2'
'-x, -y, -z'
'x, -y-1/2, z-1/2'

loop_
_atom_site_type_symbol
_atom_site_label
_atom_site_fract_x
_atom_site_fract_y
_atom_site_fract_z
_atom_site_U_iso_or_equiv
_atom_site_adp_type
_atom_site_calc_flag
_atom_site_refinement_flags
_atom_site_occupancy
Zn Zn 0.21168(3) 0.37394(2) 0.34738(3) 0.03957(13) Uani d . 1
N N1 0.2196(2) 0.31063(11) 0.44808(17) 0.0409(6) Uani d . 1
N N2 0.3163(2) 0.32156(11) 0.52889(17) 0.0411(6) Uani d . 1
N N3 0.2634(2) 0.44022(11) 0.44140(18) 0.0413(6) Uani d . 1
N N4 0.3658(2) 0.42576(11) 0.51725(18) 0.0431(6) Uani d . 1
N N5 0.4114(2) 0.36146(10) 0.33572(17) 0.0400(6) Uani d . 1
N N6 0.4868(2) 0.35450(10) 0.42779(18) 0.0399(6) Uani d . 1
O O1 0.0942(2) 0.38152(10) 0.22263(15) 0.0524(6) Uani d . 1
O O2 -0.0434(2) 0.39215(11) 0.32829(18) 0.0635(7) Uani d . 1
C C1 0.3809(4) 0.29232(16) 0.7050(2) 0.0624(10) Uani d . 1
H H1A 0.4720 0.2833 0.7006 0.094 Uiso calc R 1
H H1B 0.3487 0.2660 0.7487 0.094 Uiso calc R 1
H H1C 0.3764 0.3302 0.7298 0.094 Uiso calc R 1
C C2 0.2961(3) 0.28826(14) 0.6048(2) 0.0464(8) Uani d . 1
C C3 0.1875(3) 0.25472(14) 0.5724(2) 0.0476(8) Uani d . 1
H H3 0.1511 0.2274 0.6087 0.057 Uiso calc R 1
C C4 0.1420(3) 0.26934(13) 0.4745(2) 0.0409(8) Uani d . 1
C C5 0.0295(3) 0.24481(13) 0.4057(2) 0.0434(8) Uani d . 1
C C6 -0.0711(4) 0.21580(16) 0.4397(3) 0.0660(11) Uani d . 1
H H6 -0.0674 0.2118 0.5073 0.079 Uiso calc R 1
C C7 -0.1770(4) 0.19250(18) 0.3758(3) 0.0763(12) Uani d . 1
H H7 -0.2440 0.1733 0.4007 0.092 Uiso calc R 1
C C8 -0.1842(4) 0.19746(17) 0.2766(3) 0.0722(12) Uani d . 1
H H8 -0.2565 0.1822 0.2337 0.087 Uiso calc R 1
C C9 -0.0850(4) 0.22491(18) 0.2405(3) 0.0736(12) Uani d . 1
H H9 -0.0884 0.2277 0.1728 0.088 Uiso calc R 1
C C10 0.0208(3) 0.24866(15) 0.3047(2) 0.0571(9) Uani d . 1
H H10 0.0876 0.2676 0.2793 0.069 Uiso calc R 1
C C11 0.4949(4) 0.46832(16) 0.6717(3) 0.0667(11) Uani d . 1
H H11A 0.4689 0.4423 0.7185 0.100 Uiso calc R 1
H H11B 0.5057 0.5056 0.7002 0.100 Uiso calc R 1
H H11C 0.5780 0.4561 0.6543 0.100 Uiso calc R 1
C C12 0.3889(3) 0.46982(14) 0.5811(2) 0.0478(8) Uani d . 1
C C13 0.3020(3) 0.51236(14) 0.5462(2) 0.0517(9) Uani d . 1
H H13 0.2956 0.5477 0.5751 0.062 Uiso calc R 1
C C14 0.2250(3) 0.49290(13) 0.4593(2) 0.0430(8) Uani d . 1
C C15 0.1200(3) 0.52422(13) 0.3930(2) 0.0441(8) Uani d . 1
C C16 0.0376(3) 0.56105(14) 0.4346(3) 0.0556(9) Uani d . 1
H H16 0.0481 0.5645 0.5028 0.067 Uiso calc R 1
C C17 -0.0590(4) 0.59219(17) 0.3753(4) 0.0701(11) Uani d . 1
H H17 -0.1134 0.6167 0.4035 0.084 Uiso calc R 1
C C18 -0.0756(4) 0.58741(18) 0.2749(4) 0.0779(13) Uani d . 1
H H18 -0.1412 0.6086 0.2350 0.093 Uiso calc R 1
C C19 0.0045(4) 0.55135(17) 0.2332(3) 0.0676(11) Uani d . 1
H H19 -0.0077 0.5479 0.1649 0.081 Uiso calc R 1
C C20 0.1033(3) 0.52005(15) 0.2915(3) 0.0556(9) Uani d . 1
H H20 0.1585 0.4963 0.2625 0.067 Uiso calc R 1
C C21 0.7190(3) 0.32762(16) 0.5077(3) 0.0597(10) Uani d . 1
H H21A 0.7248 0.3593 0.5521 0.090 Uiso calc R 1
H H21B 0.8034 0.3226 0.4863 0.090 Uiso calc R 1
H H21C 0.6977 0.2939 0.5409 0.090 Uiso calc R 1
C C22 0.6124(3) 0.33851(13) 0.4205(2) 0.0430(8) Uani d . 1
C C23 0.6193(3) 0.33556(13) 0.3225(2) 0.0464(8) Uani d . 1
H H23 0.6939 0.3257 0.2954 0.056 Uiso calc R 1
C C24 0.4931(3) 0.35017(13) 0.2706(2) 0.0396(7) Uani d . 1
C C25 0.4494(3) 0.35318(13) 0.1637(2) 0.0427(8) Uani d . 1
C C26 0.5172(4) 0.32175(16) 0.1021(3) 0.0595(10) Uani d . 1
H H26 0.5901 0.2996 0.1294 0.071 Uiso calc R 1
C C27 0.4773(4) 0.3232(2) 0.0018(3) 0.0784(13) Uani d . 1
H H27 0.5230 0.3018 -0.0383 0.094 Uiso calc R 1
C C28 0.3710(5) 0.3559(2) -0.0399(3) 0.0838(14) Uani d . 1
H H28 0.3438 0.3563 -0.1080 0.101 Uiso calc R 1
C C29 0.3046(4) 0.38819(18) 0.0191(3) 0.0688(11) Uani d . 1
H H29 0.2331 0.4109 -0.0090 0.083 Uiso calc R 1
C C30 0.3441(3) 0.38690(14) 0.1204(2) 0.0505(9) Uani d . 1
H H30 0.2991 0.4091 0.1599 0.061 Uiso calc R 1
C C31 -0.0201(3) 0.39527(14) 0.2441(3) 0.0465(8) Uani d . 1
C C32 -0.1228(3) 0.41719(14) 0.1613(2) 0.0455(8) Uani d . 1
C C33 -0.0993(4) 0.41836(19) 0.0668(3) 0.0781(13) Uani d . 1
H H33 -0.0194 0.4040 0.0525 0.094 Uiso calc R 1
C C34 -0.1942(5) 0.4409(2) -0.0079(3) 0.0989(16) Uani d . 1
H H34 -0.1781 0.4415 -0.0723 0.119 Uiso calc R 1
C C35 -0.3108(4) 0.4620(2) 0.0127(4) 0.0879(14) Uani d . 1
H H35 -0.3744 0.4771 -0.0375 0.105 Uiso calc R 1
C C36 -0.3340(4) 0.46117(19) 0.1055(4) 0.0855(14) Uani d . 1
H H36 -0.4138 0.4758 0.1194 0.103 Uiso calc R 1
C C37 -0.2408(3) 0.43883(16) 0.1806(3) 0.0663(11) Uani d . 1
H H37 -0.2581 0.4384 0.2447 0.080 Uiso calc R 1
B B 0.4267(3) 0.36598(16) 0.5221(3) 0.0415(9) Uani d . 1
H BH 0.507(2) 0.3617(10) 0.5870(18) 0.031(7) Uiso d . 1

loop_
_atom_site_aniso_label
_atom_site_aniso_U_11
_atom_site_aniso_U_22
_atom_site_aniso_U_33
_atom_site_aniso_U_12
_atom_site_aniso_U_13
_atom_site_aniso_U_23
Zn 0.0374(2) 0.0443(2) 0.0348(2) 0.00498(18) 0.00021(14) -0.00047(19)
N1 0.0411(15) 0.0457(17) 0.0340(15) 0.0041(13) 0.0008(12) -0.0012(12)
N2 0.0464(15) 0.0433(16) 0.0314(14) 0.0056(13) 0.0010(12) -0.0003(12)
N3 0.0392(14) 0.0426(17) 0.0408(15) 0.0053(12) 0.0032(12) -0.0021(13)
N4 0.0430(15) 0.0433(17) 0.0401(15) 0.0013(13) -0.0005(12) -0.0054(13)
N5 0.0390(14) 0.0475(17) 0.0314(14) 0.0061(12) 0.0004(12) -0.0024(12)
N6 0.0350(14) 0.0444(16) 0.0377(15) 0.0054(11) -0.0008(12) -0.0020(12)
O1 0.0404(12) 0.0680(16) 0.0453(13) 0.0103(12) -0.0019(10) 0.0028(12)
O2 0.0666(16) 0.0759(19) 0.0462(15) 0.0090(13) 0.0053(13) 0.0051(13)
C1 0.085(3) 0.061(2) 0.037(2) 0.008(2) -0.0010(19) 0.0036(18)
C2 0.055(2) 0.049(2) 0.0341(18) 0.0151(17) 0.0072(16) 0.0025(16)
C3 0.057(2) 0.046(2) 0.041(2) 0.0052(18) 0.0116(16) 0.0049(17)
C4 0.0428(18) 0.041(2) 0.0401(19) 0.0070(15) 0.0112(15) 0.0001(15)
C5 0.0440(19) 0.040(2) 0.047(2) 0.0062(15) 0.0108(16) -0.0004(16)
C6 0.072(3) 0.075(3) 0.054(2) -0.012(2) 0.022(2) -0.006(2)
C7 0.059(3) 0.086(3) 0.088(3) -0.022(2) 0.025(2) -0.011(3)
C8 0.058(3) 0.075(3) 0.079(3) -0.007(2) -0.001(2) -0.015(2)
C9 0.075(3) 0.086(3) 0.054(2) -0.018(2) -0.004(2) -0.003(2)
C10 0.060(2) 0.063(2) 0.047(2) -0.0174(19) 0.0061(18) -0.0020(19)
C11 0.072(3) 0.070(3) 0.053(2) -0.011(2) -0.0050(19) -0.014(2)
C12 0.0481(19) 0.048(2) 0.046(2) -0.0084(17) 0.0070(16) -0.0108(17)
C13 0.067(2) 0.036(2) 0.053(2) -0.0011(18) 0.0145(18) -0.0086(17)
C14 0.0480(19) 0.038(2) 0.046(2) -0.0002(16) 0.0171(16) -0.0021(16)
C15 0.0460(19) 0.0330(19) 0.056(2) 0.0027(15) 0.0163(16) 0.0008(16)
C16 0.060(2) 0.048(2) 0.065(2) 0.0039(18) 0.0252(19) -0.0001(19)
C17 0.059(2) 0.057(3) 0.099(3) 0.020(2) 0.026(2) 0.007(2)
C18 0.060(3) 0.069(3) 0.102(4) 0.020(2) 0.007(3) 0.025(3)
C19 0.068(3) 0.069(3) 0.062(3) 0.008(2) 0.004(2) 0.014(2)
C20 0.057(2) 0.052(2) 0.060(2) 0.0104(18) 0.0141(18) 0.0045(19)
C21 0.0402(19) 0.068(3) 0.066(2) 0.0099(18) -0.0054(17) 0.003(2)
C22 0.0351(17) 0.0364(19) 0.055(2) 0.0032(14) -0.0002(15) 0.0005(16)
C23 0.0379(18) 0.048(2) 0.054(2) 0.0054(15) 0.0121(16) -0.0005(17)
C24 0.0404(18) 0.0362(18) 0.0433(19) 0.0015(14) 0.0105(15) -0.0007(15)
C25 0.0427(18) 0.045(2) 0.0422(19) -0.0036(15) 0.0119(16) -0.0037(15)
C26 0.060(2) 0.065(3) 0.059(2) 0.0076(19) 0.0245(19) -0.001(2)
C27 0.090(3) 0.099(4) 0.052(3) 0.006(3) 0.030(2) -0.013(2)
C28 0.095(3) 0.119(4) 0.038(2) 0.002(3) 0.014(2) 0.001(2)
C29 0.067(2) 0.093(3) 0.046(2) 0.012(2) 0.0070(19) 0.009(2)
C30 0.051(2) 0.059(2) 0.0421(19) 0.0040(17) 0.0103(16) 0.0006(17)
C31 0.045(2) 0.044(2) 0.048(2) 0.0003(15) -0.0004(17) -0.0001(16)
C32 0.0358(17) 0.051(2) 0.047(2) 0.0003(15) 0.0004(15) 0.0033(17)
C33 0.062(2) 0.118(4) 0.051(2) 0.032(2) 0.001(2) 0.005(2)
C34 0.097(4) 0.142(5) 0.051(3) 0.034(3) -0.003(2) 0.016(3)
C35 0.068(3) 0.098(4) 0.085(4) 0.016(3) -0.021(3) 0.024(3)
C36 0.044(2) 0.093(3) 0.116(4) 0.018(2) 0.004(3) 0.033(3)
C37 0.046(2) 0.078(3) 0.075(3) 0.010(2) 0.0122(19) 0.020(2)
B 0.0384(19) 0.048(3) 0.035(2) 0.0051(18) -0.0022(16) -0.0023(18)

loop_
_atom_type_symbol
_atom_type_description
_atom_type_scat_dispersion_real
_atom_type_scat_dispersion_imag
_atom_type_scat_source
C C 0.0033 0.0016 'International Tables Vol C Tables 4.2.6.8 and 6.1.1.4'
H H 0.0000 0.0000 'International Tables Vol C Tables 4.2.6.8 and 6.1.1.4'
B B 0.0013 0.0007 'International Tables Vol C Tables 4.2.6.8 and 6.1.1.4'
N N 0.0061 0.0033 'International Tables Vol C Tables 4.2.6.8 and 6.1.1.4'
O O 0.0106 0.0060 'International Tables Vol C Tables 4.2.6.8 and 6.1.1.4'
Zn Zn 0.2839 1.4301 'International Tables Vol C Tables 4.2.6.8 and 6.1.1.4'

loop_
_geom_angle_atom_site_label_1
_geom_angle_atom_site_label_2
_geom_angle_atom_site_label_3
_geom_angle
_geom_angle_publ_flag
O1 Zn N1 128.63(10) yes
O1 Zn N3 123.21(10) yes
N1 Zn N3 98.85(10) yes
O1 Zn N5 113.83(10) yes
N1 Zn N5 91.52(10) yes
N3 Zn N5 90.64(10) yes
O2 Zn O1 56.04(9) yes
O2 Zn N3 94.53(9) yes
O2 Zn N1 96.33(9) yes
O2 Zn N5 169.81(9) yes
O1 Zn C31 28.86(10) ?
N1 Zn C31 116.36(11) ?
N3 Zn C31 108.07(10) ?
N5 Zn C31 142.37(10) ?
C4 N1 N2 106.6(2) ?
C4 N1 Zn 139.8(2) ?
N2 N1 Zn 110.70(19) ?
C2 N2 N1 109.6(3) ?
C2 N2 B 130.5(3) ?
N1 N2 B 120.0(2) ?
C14 N3 N4 107.1(2) ?
C14 N3 Zn 141.0(2) ?
N4 N3 Zn 111.58(18) ?
C12 N4 N3 108.9(2) ?
C12 N4 B 130.8(3) ?
N3 N4 B 120.2(2) ?
C24 N5 N6 106.4(2) ?
C24 N5 Zn 143.0(2) ?
N6 N5 Zn 109.80(17) ?
C22 N6 N5 110.3(2) ?
C22 N6 B 128.7(3) ?
N5 N6 B 121.0(2) ?
C31 O1 Zn 105.1(2) ?
C2 C1 H1A 109.5 ?
C2 C1 H1B 109.5 ?
H1A C1 H1B 109.5 ?
C2 C1 H1C 109.5 ?
H1A C1 H1C 109.5 ?
H1B C1 H1C 109.5 ?
N2 C2 C3 107.8(3) ?
N2 C2 C1 122.4(3) ?
C3 C2 C1 129.8(3) ?
C2 C3 C4 106.6(3) ?
C2 C3 H3 126.7 ?
C4 C3 H3 126.7 ?
N1 C4 C3 109.4(3) ?
N1 C4 C5 122.5(3) ?
C3 C4 C5 128.1(3) ?
C6 C5 C10 117.1(3) ?
C6 C5 C4 120.9(3) ?
C10 C5 C4 122.0(3) ?
C5 C6 C7 121.4(4) ?
C5 C6 H6 119.3 ?
C7 C6 H6 119.3 ?
C8 C7 C6 120.4(4) ?
C8 C7 H7 119.8 ?
C6 C7 H7 119.8 ?
C7 C8 C9 119.7(4) ?
C7 C8 H8 120.2 ?
C9 C8 H8 120.2 ?
C8 C9 C10 119.9(4) ?
C8 C9 H9 120.0 ?
C10 C9 H9 120.0 ?
C5 C10 C9 121.5(3) ?
C5 C10 H10 119.3 ?
C9 C10 H10 119.3 ?
C12 C11 H11A 109.5 ?
C12 C11 H11B 109.5 ?
H11A C11 H11B 109.5 ?
C12 C11 H11C 109.5 ?
H11A C11 H11C 109.5 ?
H11B C11 H11C 109.5 ?
N4 C12 C13 107.8(3) ?
N4 C12 C11 122.7(3) ?
C13 C12 C11 129.5(3) ?
C12 C13 C14 107.0(3) ?
C12 C13 H13 126.5 ?
C14 C13 H13 126.5 ?
N3 C14 C13 109.1(3) ?
N3 C14 C15 123.6(3) ?
C13 C14 C15 127.3(3) ?
C20 C15 C16 118.9(3) ?
C20 C15 C14 122.5(3) ?
C16 C15 C14 118.5(3) ?
C17 C16 C15 120.2(4) ?
C17 C16 H16 119.9 ?
C15 C16 H16 119.9 ?
C18 C17 C16 120.5(4) ?
C18 C17 H17 119.8 ?
C16 C17 H17 119.8 ?
C17 C18 C19 119.8(4) ?
C17 C18 H18 120.1 ?
C19 C18 H18 120.1 ?
C18 C19 C20 120.7(4) ?
C18 C19 H19 119.7 ?
C20 C19 H19 119.7 ?
C15 C20 C19 119.8(3) ?
C15 C20 H20 120.1 ?
C19 C20 H20 120.1 ?
C22 C21 H21A 109.5 ?
C22 C21 H21B 109.5 ?
H21A C21 H21B 109.5 ?
C22 C21 H21C 109.5 ?
H21A C21 H21C 109.5 ?
H21B C21 H21C 109.5 ?
N6 C22 C23 107.5(3) ?
N6 C22 C21 123.4(3) ?
C23 C22 C21 129.2(3) ?
C22 C23 C24 106.9(3) ?
C22 C23 H23 126.5 ?
C24 C23 H23 126.5 ?
N5 C24 C23 108.9(3) ?
N5 C24 C25 123.1(3) ?
C23 C24 C25 128.0(3) ?
C30 C25 C26 118.0(3) ?
C30 C25 C24 122.6(3) ?
C26 C25 C24 119.5(3) ?
C27 C26 C25 120.7(4) ?
C27 C26 H26 119.7 ?
C25 C26 H26 119.7 ?
C28 C27 C26 120.6(4) ?
C28 C27 H27 119.7 ?
C26 C27 H27 119.7 ?
C27 C28 C29 119.8(4) ?
C27 C28 H28 120.1 ?
C29 C28 H28 120.1 ?
C28 C29 C30 120.0(4) ?
C28 C29 H29 120.0 ?
C30 C29 H29 120.0 ?
C25 C30 C29 121.0(3) ?
C25 C30 H30 119.5 ?
C29 C30 H30 119.5 ?
O2 C31 O1 122.2(3) ?
O2 C31 C32 121.3(3) ?
O1 C31 C32 116.5(3) ?
O2 C31 Zn 76.95(19) ?
O1 C31 Zn 46.02(14) ?
C32 C31 Zn 159.2(2) ?
C33 C32 C37 118.9(3) ?
C33 C32 C31 121.3(3) ?
C37 C32 C31 119.7(3) ?
C32 C33 C34 120.1(4) ?
C32 C33 H33 120.0 ?
C34 C33 H33 120.0 ?
C35 C34 C33 120.2(4) ?
C35 C34 H34 119.9 ?
C33 C34 H34 119.9 ?
C36 C35 C34 119.9(4) ?
C36 C35 H35 120.1 ?
C34 C35 H35 120.1 ?
C35 C36 C37 120.6(4) ?
C35 C36 H36 119.7 ?
C37 C36 H36 119.7 ?
C32 C37 C36 120.3(4) ?
C32 C37 H37 119.8 ?
C36 C37 H37 119.8 ?
N4 B N2 109.4(2) ?
N4 B N6 109.7(3) ?
N2 B N6 109.1(3) ?
N4 B BH 110.7(13) ?
N2 B BH 109.2(13) ?
N6 B BH 108.6(13) ?

loop_
_geom_bond_atom_site_label_1
_geom_bond_atom_site_label_2
_geom_bond_distance
_geom_bond_publ_flag
Zn O1 1.920(2) yes
Zn N1 2.029(3) yes
Zn N3 2.038(3) yes
Zn N5 2.081(2) yes
Zn C31 2.576(3) ?
N1 C4 1.341(4) ?
N1 N2 1.373(3) ?
N2 C2 1.352(4) ?
N2 B 1.548(4) yes
N3 C14 1.337(4) ?
N3 N4 1.381(3) ?
N4 C12 1.354(4) ?
N4 B 1.535(4) yes
N5 C24 1.350(4) ?
N5 N6 1.372(3) ?
N6 C22 1.349(4) ?
N6 B 1.552(4) yes
O1 C31 1.288(4) ?
O2 C31 1.226(4) ?
C1 C2 1.496(4) ?
C1 H1A 0.9600 ?
C1 H1B 0.9600 ?
C1 H1C 0.9600 ?
C2 C3 1.366(4) ?
C3 C4 1.390(4) ?
C3 H3 0.9300 ?
C4 C5 1.469(4) ?
C5 C6 1.377(5) ?
C5 C10 1.381(4) ?
C6 C7 1.379(5) ?
C6 H6 0.9300 ?
C7 C8 1.361(5) ?
C7 H7 0.9300 ?
C8 C9 1.362(5) ?
C8 H8 0.9300 ?
C9 C10 1.384(5) ?
C9 H9 0.9300 ?
C10 H10 0.9300 ?
C11 C12 1.498(4) ?
C11 H11A 0.9600 ?
C11 H11B 0.9600 ?
C11 H11C 0.9600 ?
C12 C13 1.365(4) ?
C13 C14 1.387(4) ?
C13 H13 0.9300 ?
C14 C15 1.474(4) ?
C15 C20 1.383(4) ?
C15 C16 1.396(4) ?
C16 C17 1.373(5) ?
C16 H16 0.9300 ?
C17 C18 1.368(5) ?
C17 H17 0.9300 ?
C18 C19 1.370(5) ?
C18 H18 0.9300 ?
C19 C20 1.383(5) ?
C19 H19 0.9300 ?
C20 H20 0.9300 ?
C21 C22 1.491(4) ?
C21 H21A 0.9600 ?
C21 H21B 0.9600 ?
C21 H21C 0.9600 ?
C22 C23 1.367(4) ?
C23 C24 1.396(4) ?
C23 H23 0.9300 ?
C24 C25 1.464(4) ?
C25 C30 1.380(4) ?
C25 C26 1.395(4) ?
C26 C27 1.371(5) ?
C26 H26 0.9300 ?
C27 C28 1.367(6) ?
C27 H27 0.9300 ?
C28 C29 1.373(5) ?
C28 H28 0.9300 ?
C29 C30 1.383(4) ?
C29 H29 0.9300 ?
C30 H30 0.9300 ?
C31 C32 1.496(4) ?
C32 C33 1.364(5) ?
C32 C37 1.370(5) ?
C33 C34 1.385(5) ?
C33 H33 0.9300 ?
C34 C35 1.359(6) ?
C34 H34 0.9300 ?
C35 C36 1.340(6) ?
C35 H35 0.9300 ?
C36 C37 1.377(5) ?
C36 H36 0.9300 ?
C37 H37 0.9300 ?
B BH 1.11(2) ?

loop_
_geom_hbond_atom_site_label_D
_geom_hbond_atom_site_label_H
_geom_hbond_atom_site_label_A
_geom_hbond_site_symmetry_A
_geom_hbond_distance_DH
_geom_hbond_distance_HA
_geom_hbond_distance_DA
_geom_hbond_angle_DHA
_geom_hbond_publ_flag
C30 H30 O1 1_555 0.93 2.47 3.111(4) 126 yes
C16 H16 O2 3_566 0.93 2.55 3.438(5) 160 yes

loop_
_geom_torsion_atom_site_label_1
_geom_torsion_atom_site_label_2
_geom_torsion_atom_site_label_3
_geom_torsion_atom_site_label_4
_geom_torsion
O1 Zn N1 C4 -21.7(4)
N3 Zn N1 C4 124.8(3)
N5 Zn N1 C4 -144.3(3)
C31 Zn N1 C4 9.5(4)
O1 Zn N1 N2 -178.82(16)
N3 Zn N1 N2 -32.30(19)
N5 Zn N1 N2 58.59(19)
C31 Zn N1 N2 -147.61(18)
C4 N1 N2 C2 -1.5(3)
Zn N1 N2 C2 163.30(19)
C4 N1 N2 B 177.7(3)
Zn N1 N2 B -17.5(3)
O1 Zn N3 C14 17.1(4)
N1 Zn N3 C14 -131.9(3)
N5 Zn N3 C14 136.5(3)
C31 Zn N3 C14 -10.3(4)
O1 Zn N3 N4 -169.65(17)
N1 Zn N3 N4 41.4(2)
N5 Zn N3 N4 -50.29(19)
C31 Zn N3 N4 162.91(18)
C14 N3 N4 C12 0.1(3)
Zn N3 N4 C12 -175.4(2)
C14 N3 N4 B 176.2(3)
Zn N3 N4 B 0.6(3)
O1 Zn N5 C24 -10.4(4)
N1 Zn N5 C24 123.6(3)
N3 Zn N5 C24 -137.6(3)
C31 Zn N5 C24 -16.1(4)
O1 Zn N5 N6 -177.86(17)
N1 Zn N5 N6 -43.88(18)
N3 Zn N5 N6 55.00(19)
C31 Zn N5 N6 176.50(17)
C24 N5 N6 C22 -0.8(3)
Zn N5 N6 C22 171.39(19)
C24 N5 N6 B 177.9(3)
Zn N5 N6 B -9.9(3)
N1 Zn O1 C31 74.2(2)
N3 Zn O1 C31 -65.2(2)
N5 Zn O1 C31 -172.9(2)
N1 N2 C2 C3 1.3(3)
B N2 C2 C3 -177.7(3)
N1 N2 C2 C1 -176.8(3)
B N2 C2 C1 4.1(5)
N2 C2 C3 C4 -0.6(4)
C1 C2 C3 C4 177.3(3)
N2 N1 C4 C3 1.1(3)
Zn N1 C4 C3 -156.6(2)
N2 N1 C4 C5 -177.9(3)
Zn N1 C4 C5 24.4(5)
C2 C3 C4 N1 -0.3(4)
C2 C3 C4 C5 178.6(3)
N1 C4 C5 C6 -160.4(3)
C3 C4 C5 C6 20.8(5)
N1 C4 C5 C10 20.9(5)
C3 C4 C5 C10 -157.8(3)
C10 C5 C6 C7 -1.2(6)
C4 C5 C6 C7 -179.9(3)
C5 C6 C7 C8 0.4(6)
C6 C7 C8 C9 0.9(7)
C7 C8 C9 C10 -1.4(7)
C6 C5 C10 C9 0.6(5)
C4 C5 C10 C9 179.4(3)
C8 C9 C10 C5 0.6(6)
N3 N4 C12 C13 -0.2(4)
B N4 C12 C13 -175.7(3)
N3 N4 C12 C11 -179.5(3)
B N4 C12 C11 5.1(5)
N4 C12 C13 C14 0.2(4)
C11 C12 C13 C14 179.4(3)
N4 N3 C14 C13 0.0(3)
Zn N3 C14 C13 173.4(3)
N4 N3 C14 C15 178.1(3)
Zn N3 C14 C15 -8.5(5)
C12 C13 C14 N3 -0.1(4)
C12 C13 C14 C15 -178.1(3)
N3 C14 C15 C20 -36.8(5)
C13 C14 C15 C20 140.9(4)
N3 C14 C15 C16 145.6(3)
C13 C14 C15 C16 -36.6(5)
C20 C15 C16 C17 0.5(5)
C14 C15 C16 C17 178.2(3)
C15 C16 C17 C18 0.1(6)
C16 C17 C18 C19 0.0(6)
C17 C18 C19 C20 -0.7(6)
C16 C15 C20 C19 -1.2(5)
C14 C15 C20 C19 -178.8(3)
C18 C19 C20 C15 1.3(6)
N5 N6 C22 C23 0.6(3)
B N6 C22 C23 -178.0(3)
N5 N6 C22 C21 179.9(3)
B N6 C22 C21 1.3(5)
N6 C22 C23 C24 -0.2(4)
C21 C22 C23 C24 -179.4(3)
N6 N5 C24 C23 0.6(3)
Zn N5 C24 C23 -167.1(3)
N6 N5 C24 C25 -179.8(3)
Zn N5 C24 C25 12.5(5)
C22 C23 C24 N5 -0.3(4)
C22 C23 C24 C25 -179.8(3)
N5 C24 C25 C30 25.3(5)
C23 C24 C25 C30 -155.2(3)
N5 C24 C25 C26 -155.9(3)
C23 C24 C25 C26 23.6(5)
C30 C25 C26 C27 -1.9(5)
C24 C25 C26 C27 179.2(3)
C25 C26 C27 C28 0.5(6)
C26 C27 C28 C29 0.9(7)
C27 C28 C29 C30 -1.0(7)
C26 C25 C30 C29 1.9(5)
C24 C25 C30 C29 -179.2(3)
C28 C29 C30 C25 -0.5(6)
Zn O1 C31 O2 -12.0(4)
Zn O1 C31 C32 166.1(2)
O1 Zn C31 O2 169.6(3)
N1 Zn C31 O2 46.6(2)
N3 Zn C31 O2 -63.4(2)
N5 Zn C31 O2 -179.68(17)
N1 Zn C31 O1 -123.0(2)
N3 Zn C31 O1 127.0(2)
N5 Zn C31 O1 10.7(3)
O1 Zn C31 C32 -37.4(6)
N1 Zn C31 C32 -160.4(6)
N3 Zn C31 C32 89.6(7)
N5 Zn C31 C32 -26.7(7)
O2 C31 C32 C33 -177.1(4)
O1 C31 C32 C33 4.8(5)
Zn C31 C32 C33 34.1(9)
O2 C31 C32 C37 5.7(5)
O1 C31 C32 C37 -172.4(3)
Zn C31 C32 C37 -143.1(6)
C37 C32 C33 C34 -0.4(6)
C31 C32 C33 C34 -177.6(4)
C32 C33 C34 C35 0.3(8)
C33 C34 C35 C36 0.0(8)
C34 C35 C36 C37 -0.2(8)
C33 C32 C37 C36 0.2(6)
C31 C32 C37 C36 177.5(4)
C35 C36 C37 C32 0.1(7)
C12 N4 B N2 115.4(3)
N3 N4 B N2 -59.7(3)
C12 N4 B N6 -124.9(3)
N3 N4 B N6 60.0(3)
C2 N2 B N4 -109.2(3)
N1 N2 B N4 71.9(3)
C2 N2 B N6 130.7(3)
N1 N2 B N6 -48.2(3)
C22 N6 B N4 124.9(3)
N5 N6 B N4 -53.5(3)
C22 N6 B N2 -115.2(3)
N5 N6 B N2 66.4(3)
